data_7235306
loop_
_publ_author_name
'Pandeeswar, M.'
'Khare, Harshavardhan'
'Ramakumar, Suryanarayanarao'
'Govindaraju, T.'

_publ_section_title
;
 Biomimetic molecular organization of naphthalene diimide in the solid
 state: tunable (chiro-) optical, viscoelastic and nanoscale properties
;
_journal_issue 39
_journal_name_full 'RSC Adv.'
_journal_page_first 20154
_journal_paper_doi 10.1039/C3RA47257D
_journal_volume 4
_journal_year 2014
_chemical_formula_moiety 'C32 H22 N2 O8','C2 H6 O1 S1','C2 H6 O1 S1'
_chemical_formula_sum 'C36 H34 N2 O10 S2'
_chemical_formula_weight 718.77
_space_group_crystal_system orthorhombic
_space_group_IT_number 20
_space_group_name_Hall 'C 2c 2'
_space_group_name_H-M_alt 'C 2 2 21'
_atom_sites_solution_hydrogens geom
_atom_sites_solution_primary direct
_atom_sites_solution_secondary difmap
_audit_creation_method SHELXL-2013
_cell_angle_alpha 90
_cell_angle_beta 90
_cell_angle_gamma 90
_cell_formula_units_Z 4
_cell_length_a 8.953(3)
_cell_length_b 13.508(6)
_cell_length_c 27.663(11)
_cell_measurement_reflns_used 1106
_cell_measurement_temperature 100(2)
_cell_measurement_theta_max 20.997
_cell_measurement_theta_min 2.827
_cell_volume 3345(2)
_computing_cell_refinement 'SAINTPLUS (BRUKER-AXS)'
_computing_data_collection 'KAPPA APEX II (BRUKER-AXS)'
_computing_data_reduction 'SAINTPLUS (BRUKER-AXS)'
_computing_structure_refinement 'SHELXL-2013 (Sheldrick, 2013)'
_computing_structure_solution 'SHELXL-2013 (Sheldrick, 2013)'
_diffrn_ambient_temperature 100(2)
_diffrn_measured_fraction_theta_full 0.706
_diffrn_measured_fraction_theta_max 0.984
_diffrn_radiation_type MoK\a
_diffrn_radiation_wavelength 0.71073
_diffrn_reflns_av_R_equivalents 0.1155
_diffrn_reflns_av_unetI/netI 0.1098
_diffrn_reflns_Laue_measured_fraction_full 0.706
_diffrn_reflns_Laue_measured_fraction_max 0.984
_diffrn_reflns_limit_h_max 9
_diffrn_reflns_limit_h_min -9
_diffrn_reflns_limit_k_max 14
_diffrn_reflns_limit_k_min -11
_diffrn_reflns_limit_l_max 29
_diffrn_reflns_limit_l_min -25
_diffrn_reflns_number 8461
_diffrn_reflns_point_group_measured_fraction_full 0.692
_diffrn_reflns_point_group_measured_fraction_max 0.976
_diffrn_reflns_theta_full 25.242
_diffrn_reflns_theta_max 22.350
_diffrn_reflns_theta_min 1.472
_exptl_absorpt_coefficient_mu 0.223
_exptl_absorpt_correction_T_max 0.6688
_exptl_absorpt_correction_T_min 0.4636
_exptl_absorpt_correction_type multi-scan
_exptl_absorpt_process_details 'SADABS (Bruker, 2008)'
_exptl_crystal_colour colorless
_exptl_crystal_density_diffrn 1.427
_exptl_crystal_description needle
_exptl_crystal_F_000 1504
_exptl_crystal_size_max 0.200
_exptl_crystal_size_mid 0.080
_exptl_crystal_size_min 0.080
_refine_diff_density_max 0.637
_refine_diff_density_min -0.490
_refine_diff_density_rms 0.128
_refine_ls_abs_structure_details
;
 Flack x determined using 607 quotients [(I+)-(I-)]/[(I+)+(I-)]
 (Parsons and Flack (2004), Acta Cryst. A60, s61).
;
_refine_ls_abs_structure_Flack 0.39(18)
_refine_ls_extinction_method none
_refine_ls_goodness_of_fit_ref 1.058
_refine_ls_hydrogen_treatment constr
_refine_ls_matrix_type full
_refine_ls_number_parameters 113
_refine_ls_number_reflns 2101
_refine_ls_number_restraints 91
_refine_ls_restrained_S_all 1.036
_refine_ls_R_factor_all 0.1050
_refine_ls_R_factor_gt 0.0850
_refine_ls_shift/su_max 0.000
_refine_ls_shift/su_mean 0.000
_refine_ls_structure_factor_coef Fsqd
_refine_ls_weighting_details
;
 w=1/[\s^2^(Fo^2^)+(0.1382P)^2^+2.2286P]
 where P=(Fo^2^+2Fc^2^)/3
;
_refine_ls_weighting_scheme calc
_refine_ls_wR_factor_gt 0.2097
_refine_ls_wR_factor_ref 0.2233
_reflns_Friedel_coverage 0.729
_reflns_Friedel_fraction_full 0.673
_reflns_Friedel_fraction_max 0.965
_reflns_number_gt 1706
_reflns_number_total 2101
_reflns_threshold_expression 'I > 2\s(I)'
_cod_data_source_file c3ra47257d1.cif
_cod_data_source_block mp20sd
_cod_database_code 7235306
_shelx_space_group_comment
;
The symmetry employed for this shelxl refinement is uniquely defined
by the following loop, which should always be used as a source of
symmetry information in preference to the above space-group names.
They are only intended as comments.
;
_shelx_estimated_absorpt_t_min 0.957
_shelx_estimated_absorpt_t_max 0.982
_shelxl_version_number 2013-2

loop_
_space_group_symop_operation_xyz
'x, y, z'
'-x, -y, z+1/2'
'x, -y, -z'
'-x, y, -z+1/2'
'x+1/2, y+1/2, z'
'-x+1/2, -y+1/2, z+1/2'
'x+1/2, -y+1/2, -z'
'-x+1/2, y+1/2, -z+1/2'

loop_
_atom_site_label
_atom_site_type_symbol
_atom_site_fract_x
_atom_site_fract_y
_atom_site_fract_z
_atom_site_U_iso_or_equiv
_atom_site_adp_type
_atom_site_occupancy
_atom_site_site_symmetry_order
_atom_site_calc_flag
_atom_site_refinement_flags_posn
_atom_site_refinement_flags_adp
O9 O 0.2567(9) 0.3168(6) 0.4730(3) 0.035(2) Uani 1 1 d . U
C32 C 0.2104(15) 0.1333(9) 0.5012(5) 0.043(3) Uani 1 1 d . U
H32A H 0.2276 0.1021 0.4697 0.064 Uiso 1 1 calc R U
H32B H 0.1414 0.0925 0.5202 0.064 Uiso 1 1 calc R U
H32C H 0.3055 0.1394 0.5185 0.064 Uiso 1 1 calc R U
C33 C 0.1146(19) 0.2846(9) 0.5548(5) 0.055(4) Uani 1 1 d . U
H33A H 0.0717 0.3512 0.5574 0.083 Uiso 1 1 calc R U
H33B H 0.2133 0.2837 0.5701 0.083 Uiso 1 1 calc R U
H33C H 0.0490 0.2370 0.5711 0.083 Uiso 1 1 calc R U
S1 S 0.1323(3) 0.2519(2) 0.49269(11) 0.0344(9) Uani 1 1 d . U
N1 N 0.1712(9) 0.5173(6) 0.3202(3) 0.0135(19) Uiso 1 1 d . U
O1 O 0.1665(8) 0.3497(5) 0.3173(2) 0.0180(13) Uiso 1 1 d . U
O2 O 0.1718(8) 0.6851(5) 0.3209(2) 0.0180(13) Uiso 1 1 d . U
C6 C 0.2291(11) 0.4263(7) 0.3052(3) 0.013(2) Uiso 1 1 d . U
O6 O 0.1835(8) 0.4551(5) 0.4145(3) 0.0211(19) Uiso 1 1 d . U
H6 H 0.1909 0.4144 0.4373 0.032 Uiso 1 1 calc R U
C7 C 0.2320(11) 0.6088(7) 0.3074(3) 0.013(2) Uiso 1 1 d . U
C2 C 0.4323(11) 0.5173(7) 0.2637(3) 0.011(2) Uiso 1 1 d . U
C5 C 0.3701(11) 0.6085(7) 0.2778(3) 0.011(2) Uiso 1 1 d . U
C15 C 0.0358(11) 0.5148(7) 0.3499(3) 0.014(2) Uiso 1 1 d . U
H15 H 0.0235 0.5823 0.3641 0.017 Uiso 1 1 calc R U
C3 C 0.4346(11) 0.6959(7) 0.2644(4) 0.014(2) Uiso 1 1 d . U
H3 H 0.3915 0.7568 0.2743 0.017 Uiso 1 1 calc R U
C1 C 0.4311(11) 0.3395(7) 0.2634(3) 0.011(2) Uiso 1 1 d . U
H1 H 0.3839 0.2787 0.2715 0.013 Uiso 1 1 calc R U
C17 C -0.1024(11) 0.4948(7) 0.3192(3) 0.014(2) Uiso 1 1 d . U
H17A H -0.1038 0.4241 0.3099 0.017 Uiso 1 1 calc R U
H17B H -0.0964 0.5346 0.2892 0.017 Uiso 1 1 calc R U
C4 C 0.3691(12) 0.4262(7) 0.2769(3) 0.013(2) Uiso 1 1 d . U
O5 O -0.0431(8) 0.3847(5) 0.4052(2) 0.0198(18) Uiso 1 1 d . U
C18 C -0.2477(6) 0.5197(4) 0.3456(2) 0.015(2) Uani 1 1 d G U
C23 C -0.2825(7) 0.6186(4) 0.3538(3) 0.018(3) Uiso 1 1 d G U
H23 H -0.2173 0.6692 0.3426 0.022 Uiso 1 1 calc R U
C21 C -0.4126(7) 0.6435(3) 0.3783(3) 0.019(3) Uiso 1 1 d G U
H21 H -0.4364 0.7111 0.3839 0.023 Uiso 1 1 calc R U
C22 C -0.5079(6) 0.5695(4) 0.3947(2) 0.017(2) Uiso 1 1 d G U
H22 H -0.5969 0.5865 0.4115 0.021 Uiso 1 1 calc R U
C20 C -0.4732(6) 0.4707(4) 0.3865(2) 0.020(3) Uiso 1 1 d G U
H20 H -0.5383 0.4201 0.3977 0.024 Uiso 1 1 calc R U
C19 C -0.3431(7) 0.4458(3) 0.3619(2) 0.013(2) Uiso 1 1 d G U
H19 H -0.3193 0.3782 0.3563 0.016 Uiso 1 1 calc R U
C16 C 0.0543(12) 0.4424(7) 0.3923(4) 0.018(2) Uiso 1 1 d . U

loop_
_atom_site_aniso_label
_atom_site_aniso_U_11
_atom_site_aniso_U_22
_atom_site_aniso_U_33
_atom_site_aniso_U_23
_atom_site_aniso_U_13
_atom_site_aniso_U_12
O9 0.016(4) 0.037(5) 0.052(5) 0.016(4) -0.003(4) -0.009(4)
C32 0.051(9) 0.017(6) 0.061(9) 0.003(6) -0.011(8) -0.008(6)
C33 0.088(12) 0.033(7) 0.045(7) -0.011(6) 0.012(8) -0.024(8)
S1 0.0325(17) 0.0320(17) 0.0386(19) 0.0060(14) -0.0037(15) -0.0064(16)
C18 0.004(5) 0.026(6) 0.016(5) 0.000(4) -0.003(5) 0.003(5)

loop_
_atom_type_symbol
_atom_type_description
_atom_type_scat_dispersion_real
_atom_type_scat_dispersion_imag
_atom_type_scat_source
C C 0.0033 0.0016 'International Tables Vol C Tables 4.2.6.8 and 6.1.1.4'
H H 0.0000 0.0000 'International Tables Vol C Tables 4.2.6.8 and 6.1.1.4'
N N 0.0061 0.0033 'International Tables Vol C Tables 4.2.6.8 and 6.1.1.4'
O O 0.0106 0.0060 'International Tables Vol C Tables 4.2.6.8 and 6.1.1.4'
S S 0.1246 0.1234 'International Tables Vol C Tables 4.2.6.8 and 6.1.1.4'

loop_
_geom_angle_atom_site_label_1
_geom_angle_atom_site_label_2
_geom_angle_atom_site_label_3
_geom_angle
_geom_angle_site_symmetry_1
_geom_angle_site_symmetry_3
S1 C32 H32A 109.5 . .
S1 C32 H32B 109.5 . .
H32A C32 H32B 109.5 . .
S1 C32 H32C 109.5 . .
H32A C32 H32C 109.5 . .
H32B C32 H32C 109.5 . .
S1 C33 H33A 109.5 . .
S1 C33 H33B 109.5 . .
H33A C33 H33B 109.5 . .
S1 C33 H33C 109.5 . .
H33A C33 H33C 109.5 . .
H33B C33 H33C 109.5 . .
O9 S1 C32 106.4(6) . .
O9 S1 C33 105.5(6) . .
C32 S1 C33 97.5(7) . .
C7 N1 C6 124.0(8) . .
C7 N1 C15 119.1(8) . .
C6 N1 C15 116.9(8) . .
O1 C6 N1 119.6(9) . .
O1 C6 C4 122.2(9) . .
N1 C6 C4 118.2(8) . .
C16 O6 H6 109.5 . .
O2 C7 N1 119.9(9) . .
O2 C7 C5 122.5(9) . .
N1 C7 C5 117.6(8) . .
C4 C2 C5 122.5(9) . .
C4 C2 C2 118.7(6) . 4_655
C5 C2 C2 118.8(6) . 4_655
C3 C5 C2 120.9(9) . .
C3 C5 C7 120.1(9) . .
C2 C5 C7 119.0(8) . .
N1 C15 C17 111.4(8) . .
N1 C15 C16 110.7(8) . .
C17 C15 C16 113.6(9) . .
N1 C15 H15 106.9 . .
C17 C15 H15 106.9 . .
C16 C15 H15 106.9 . .
C5 C3 C3 120.2(6) . 4_655
C5 C3 H3 119.9 . .
C3 C3 H3 119.9 4_655 .
C4 C1 C1 119.7(6) . 4_655
C4 C1 H1 120.2 . .
C1 C1 H1 120.2 4_655 .
C15 C17 C18 112.8(7) . .
C15 C17 H17A 109.0 . .
C18 C17 H17A 109.0 . .
C15 C17 H17B 109.0 . .
C18 C17 H17B 109.0 . .
H17A C17 H17B 107.8 . .
C1 C4 C2 121.6(9) . .
C1 C4 C6 119.7(9) . .
C2 C4 C6 118.6(8) . .
C23 C18 C19 120.0 . .
C23 C18 C17 118.7(5) . .
C19 C18 C17 121.3(5) . .
C21 C23 C18 120.0 . .
C21 C23 H23 120.0 . .
C18 C23 H23 120.0 . .
C23 C21 C22 120.0 . .
C23 C21 H21 120.0 . .
C22 C21 H21 120.0 . .
C20 C22 C21 120.0 . .
C20 C22 H22 120.0 . .
C21 C22 H22 120.0 . .
C22 C20 C19 120.0 . .
C22 C20 H20 120.0 . .
C19 C20 H20 120.0 . .
C20 C19 C18 120.0 . .
C20 C19 H19 120.0 . .
C18 C19 H19 120.0 . .
O5 C16 O6 124.8(9) . .
O5 C16 C15 123.5(9) . .
O6 C16 C15 111.5(9) . .

loop_
_geom_bond_atom_site_label_1
_geom_bond_atom_site_label_2
_geom_bond_distance
_geom_bond_site_symmetry_2
O9 S1 1.518(8) .
C32 S1 1.764(12) .
C32 H32A 0.9800 .
C32 H32B 0.9800 .
C32 H32C 0.9800 .
C33 S1 1.782(14) .
C33 H33A 0.9800 .
C33 H33B 0.9800 .
C33 H33C 0.9800 .
N1 C7 1.395(13) .
N1 C6 1.397(12) .
N1 C15 1.464(13) .
O1 C6 1.223(11) .
O2 C7 1.221(11) .
C6 C4 1.479(15) .
O6 C16 1.320(13) .
O6 H6 0.8400 .
C7 C5 1.483(14) .
C2 C4 1.402(14) .
C2 C5 1.407(13) .
C2 C2 1.431(19) 4_655
C5 C3 1.365(14) .
C15 C17 1.524(14) .
C15 C16 1.536(13) .
C15 H15 1.0000 .
C3 C3 1.41(2) 4_655
C3 H3 0.9500 .
C1 C4 1.349(13) .
C1 C1 1.439(19) 4_655
C1 H1 0.9500 .
C17 C18 1.529(11) .
C17 H17A 0.9900 .
C17 H17B 0.9900 .
O5 C16 1.223(12) .
C18 C23 1.3900 .
C18 C19 1.3900 .
C23 C21 1.3900 .
C23 H23 0.9500 .
C21 C22 1.3900 .
C21 H21 0.9500 .
C22 C20 1.3900 .
C22 H22 0.9500 .
C20 C19 1.3900 .
C20 H20 0.9500 .
C19 H19 0.9500 .

loop_
_geom_torsion_atom_site_label_1
_geom_torsion_atom_site_label_2
_geom_torsion_atom_site_label_3
_geom_torsion_atom_site_label_4
_geom_torsion
_geom_torsion_site_symmetry_1
_geom_torsion_site_symmetry_4
C7 N1 C6 O1 -178.4(9) . .
C15 N1 C6 O1 -0.3(13) . .
C7 N1 C6 C4 4.3(14) . .
C15 N1 C6 C4 -177.6(8) . .
C6 N1 C7 O2 177.8(9) . .
C15 N1 C7 O2 -0.3(13) . .
C6 N1 C7 C5 -2.6(13) . .
C15 N1 C7 C5 179.3(8) . .
C4 C2 C5 C3 180.0(9) . .
C2 C2 C5 C3 2.1(16) 4_655 .
C4 C2 C5 C7 -0.4(14) . .
C2 C2 C5 C7 -178.3(10) 4_655 .
O2 C7 C5 C3 -0.3(14) . .
N1 C7 C5 C3 -179.9(9) . .
O2 C7 C5 C2 -179.9(9) . .
N1 C7 C5 C2 0.5(13) . .
C7 N1 C15 C17 101.0(10) . .
C6 N1 C15 C17 -77.2(11) . .
C7 N1 C15 C16 -131.5(9) . .
C6 N1 C15 C16 50.2(11) . .
C2 C5 C3 C3 0.3(17) . 4_655
C7 C5 C3 C3 -179.3(11) . 4_655
N1 C15 C17 C18 -164.0(7) . .
C16 C15 C17 C18 70.1(10) . .
C1 C1 C4 C2 2.8(17) 4_655 .
C1 C1 C4 C6 -178.8(11) 4_655 .
C5 C2 C4 C1 -179.4(10) . .
C2 C2 C4 C1 -1.5(17) 4_655 .
C5 C2 C4 C6 2.1(14) . .
C2 C2 C4 C6 -180.0(10) 4_655 .
O1 C6 C4 C1 0.3(14) . .
N1 C6 C4 C1 177.5(9) . .
O1 C6 C4 C2 178.8(9) . .
N1 C6 C4 C2 -4.0(13) . .
C15 C17 C18 C23 70.9(9) . .
C15 C17 C18 C19 -108.0(8) . .
C19 C18 C23 C21 0.0 . .
C17 C18 C23 C21 -178.9(7) . .
C18 C23 C21 C22 0.0 . .
C23 C21 C22 C20 0.0 . .
C21 C22 C20 C19 0.0 . .
C22 C20 C19 C18 0.0 . .
C23 C18 C19 C20 0.0 . .
C17 C18 C19 C20 178.9(7) . .
N1 C15 C16 O5 -137.4(10) . .
C17 C15 C16 O5 -11.2(14) . .
N1 C15 C16 O6 46.6(11) . .
C17 C15 C16 O6 172.8(8) . .
